data_4113801
loop_
_publ_author_name
'Kannan Raghuraman'
'Kavita K. Katti'
'Leonard J. Barbour'
'Nagavarakishore Pillarsetty'
'Charles L. Barnes'
'Kattesh V. Katti'

_publ_section_title
;
 Characterization of Supramolecular (H2O)18 Water Morphology and
 Water-Methanol (H2O)15(CH3OH)3 Clusters in a Novel Phosphorus
 Functionalized Trimeric Amino Acid Host
;
_journal_name_full 'Journal of the American Chemical Society'
_journal_page_first 6955
_journal_page_last 6961
_journal_paper_doi 10.1021/ja034682c
_journal_volume 125
_journal_year 2003
_chemical_formula_sum 'C12 H32 N3 O10 P'
_chemical_formula_weight 409.37
_chemical_name_systematic
; 
 ? 
;
_space_group_IT_number 173
_symmetry_cell_setting hexagonal
_symmetry_space_group_name_Hall 'P 6c'
_symmetry_space_group_name_H-M 'P 63'
_atom_sites_solution_hydrogens geom
_atom_sites_solution_primary direct
_atom_sites_solution_secondary difmap
_audit_creation_method SHELXL-97
_cell_angle_alpha 90.00
_cell_angle_beta 90.00
_cell_angle_gamma 120.00
_cell_formula_units_Z 6
_cell_length_a 12.2838(7)
_cell_length_b 12.2838(7)
_cell_length_c 15.7572(14)
_cell_measurement_reflns_used 3763
_cell_measurement_temperature 193(2)
_cell_measurement_theta_max 26.4
_cell_measurement_theta_min 2.3
_cell_volume 2059.1(2)
_computing_cell_refinement 'SMART (Bruker, 1998)'
_computing_data_collection 'SMART (Bruker, 1998)'
_computing_data_reduction 'SAINT (Bruker, 1998)'
_computing_molecular_graphics 'ORTEP-III (Burnett & Johnson, 1996)'
_computing_publication_material 'CIFTAB (Sheldrick, 1997)'
_computing_structure_refinement 'SHELXL-97 (Sheldrick, 1997)'
_computing_structure_solution 'SHELXS-97 (Sheldrick, 1997)'
_diffrn_ambient_temperature 193(2)
_diffrn_measured_fraction_theta_full 1.000
_diffrn_measured_fraction_theta_max 1.000
_diffrn_measurement_device_type 'Bruker SMART CCD area detector'
_diffrn_measurement_method 'omega scans'
_diffrn_radiation_monochromator graphite
_diffrn_radiation_source 'fine-focus sealed tube'
_diffrn_radiation_type MoK\a
_diffrn_radiation_wavelength 0.71073
_diffrn_reflns_av_R_equivalents 0.0468
_diffrn_reflns_av_sigmaI/netI 0.0456
_diffrn_reflns_limit_h_max 15
_diffrn_reflns_limit_h_min -12
_diffrn_reflns_limit_k_max 7
_diffrn_reflns_limit_k_min -15
_diffrn_reflns_limit_l_max 20
_diffrn_reflns_limit_l_min -19
_diffrn_reflns_number 12424
_diffrn_reflns_theta_full 27.12
_diffrn_reflns_theta_max 27.12
_diffrn_reflns_theta_min 1.91
_diffrn_standards_decay_% 0.0
_exptl_absorpt_coefficient_mu 0.185
_exptl_absorpt_correction_T_max 0.9552
_exptl_absorpt_correction_T_min 0.9132
_exptl_absorpt_correction_type multi-scan
_exptl_absorpt_process_details
;
 Data were corrected for decay and absorption using the program SADABS 
 based on the method of R.H. Blessing (Acta Cryst. A51, 33-38, 1995).
;
_exptl_crystal_colour colorless
_exptl_crystal_density_diffrn 1.321
_exptl_crystal_description rod
_exptl_crystal_F_000 880
_exptl_crystal_size_max 0.50
_exptl_crystal_size_mid 0.25
_exptl_crystal_size_min 0.25
_refine_diff_density_max 0.701
_refine_diff_density_min -0.273
_refine_diff_density_rms 0.081
_refine_ls_abs_structure_details 'Flack H D (1983), Acta Cryst. A39, 876-881'
_refine_ls_abs_structure_Flack -0.01(15)
_refine_ls_extinction_method none
_refine_ls_goodness_of_fit_ref 1.066
_refine_ls_hydrogen_treatment mixed
_refine_ls_matrix_type full
_refine_ls_number_parameters 159
_refine_ls_number_reflns 2992
_refine_ls_number_restraints 1
_refine_ls_restrained_S_all 1.066
_refine_ls_R_factor_all 0.0727
_refine_ls_R_factor_gt 0.0485
_refine_ls_shift/su_max 0.000
_refine_ls_shift/su_mean 0.000
_refine_ls_structure_factor_coef Fsqd
_refine_ls_weighting_details 'calc w=1/[\s^2^(Fo^2^)+(0.0847P)^2^+0.0000P] where P=(Fo^2^+2Fc^2^)/3'
_refine_ls_weighting_scheme calc
_refine_ls_wR_factor_gt 0.1274
_refine_ls_wR_factor_ref 0.1401
_reflns_number_gt 2272
_reflns_number_total 2992
_reflns_threshold_expression >2sigma(I)
_cod_data_source_file ja034682csi20030325_115307.cif
_cod_data_source_block CRR-1
_cod_database_code 4113801

loop_
_symmetry_equiv_pos_as_xyz
'x, y, z'
'x-y, x, z+1/2'
'-y, x-y, z'
'-x, -y, z+1/2'
'-x+y, -x, z'
'y, -x+y, z+1/2'

loop_
_atom_site_label
_atom_site_type_symbol
_atom_site_fract_x
_atom_site_fract_y
_atom_site_fract_z
_atom_site_U_iso_or_equiv
_atom_site_adp_type
_atom_site_occupancy
_atom_site_symmetry_multiplicity
_atom_site_calc_flag
_atom_site_refinement_flags
P1 P 0.3333 0.6667 0.28102(9) 0.0224(3) Uani 1 3 d S
O1 O 0.7608(2) 0.9941(2) 0.38549(18) 0.0398(6) Uani 1 1 d .
N1 N 0.5622(2) 0.8840(2) 0.28849(16) 0.0247(6) Uani 1 1 d .
H1A H 0.5268 0.8941 0.3357 0.030 Uiso 1 1 calc R
H1B H 0.5992 0.8394 0.3030 0.030 Uiso 1 1 calc R
C1 C 0.4597(3) 0.8086(3) 0.2258(2) 0.0268(7) Uani 1 1 d .
H1C H 0.4930 0.7831 0.1788 0.032 Uiso 1 1 calc R
H1D H 0.4256 0.8589 0.2034 0.032 Uiso 1 1 calc R
P2 P 0.0000 1.0000 0.44914(10) 0.0252(3) Uani 1 3 d S
O2 O 0.8537(2) 1.1754(2) 0.3153(2) 0.0520(7) Uani 1 1 d .
N2 N 0.2085(2) 0.9738(3) 0.44593(19) 0.0262(6) Uani 1 1 d .
H2A H 0.2464 1.0339 0.4062 0.031 Uiso 1 1 calc R
H2B H 0.1522 0.9030 0.4192 0.031 Uiso 1 1 calc R
C2 C 0.6621(3) 1.0112(3) 0.2588(2) 0.0298(7) Uani 1 1 d .
H2 H 0.6970 1.0014 0.2053 0.036 Uiso 1 1 calc R
O3 O 0.3266(2) 0.8986(2) 0.34393(15) 0.0284(5) Uani 1 1 d .
C3 C 0.7666(3) 1.0628(3) 0.3265(2) 0.0300(7) Uani 1 1 d .
O4 O 0.4839(2) 0.9450(2) 0.43363(16) 0.0381(6) Uani 1 1 d .
C4 C 0.6109(3) 1.0989(3) 0.2442(3) 0.0417(9) Uani 1 1 d .
H4A H 0.5496 1.0663 0.1996 0.063 Uiso 1 1 calc R
H4B H 0.6784 1.1805 0.2284 0.063 Uiso 1 1 calc R
H4C H 0.5723 1.1057 0.2954 0.063 Uiso 1 1 calc R
O5 O 0.3333 0.6667 0.0431(4) 0.095(2) Uani 1 3 d S
C5 C 0.1394(3) 1.0124(3) 0.5046(2) 0.0290(7) Uani 1 1 d .
H5A H 0.1941 1.0983 0.5231 0.035 Uiso 1 1 calc R
H5B H 0.1126 0.9586 0.5543 0.035 Uiso 1 1 calc R
O6 O 0.0990(3) 0.4356(3) 0.0591(2) 0.0705(10) Uani 1 1 d .
C6 C 0.3059(3) 0.9506(3) 0.48586(19) 0.0301(7) Uani 1 1 d .
H6 H 0.3634 1.0231 0.5205 0.036 Uiso 1 1 calc R
O7 O 0.0459(3) 0.2512(3) 0.18647(16) 0.0508(8) Uani 1 1 d .
C7 C 0.3778(3) 0.9308(3) 0.4149(2) 0.0278(7) Uani 1 1 d .
O8 O 0.0000 0.0000 0.2042(7) 0.090(2) Uani 1 3 d S
C8 C 0.2438(3) 0.8315(3) 0.5407(2) 0.0380(8) Uani 1 1 d .
H8A H 0.1948 0.8408 0.5846 0.057 Uiso 1 1 calc R
H8B H 0.3076 0.8186 0.5659 0.057 Uiso 1 1 calc R
H8C H 0.1901 0.7604 0.5059 0.057 Uiso 1 1 calc R

loop_
_atom_site_aniso_label
_atom_site_aniso_U_11
_atom_site_aniso_U_22
_atom_site_aniso_U_33
_atom_site_aniso_U_23
_atom_site_aniso_U_13
_atom_site_aniso_U_12
P1 0.0200(4) 0.0200(4) 0.0272(7) 0.000 0.000 0.01001(19)
O1 0.0271(12) 0.0279(13) 0.0572(17) 0.0102(12) -0.0096(11) 0.0084(11)
N1 0.0203(12) 0.0209(12) 0.0324(15) 0.0016(11) 0.0010(11) 0.0100(10)
C1 0.0247(15) 0.0250(15) 0.0294(17) 0.0016(12) -0.0003(12) 0.0114(13)
P2 0.0210(4) 0.0210(4) 0.0335(7) 0.000 0.000 0.01052(19)
O2 0.0445(15) 0.0275(13) 0.0542(16) 0.0092(12) -0.0089(13) -0.0044(11)
N2 0.0241(12) 0.0255(12) 0.0308(14) -0.0060(12) -0.0056(12) 0.0138(10)
C2 0.0284(16) 0.0212(14) 0.0363(18) 0.0072(13) 0.0073(13) 0.0098(12)
O3 0.0248(11) 0.0256(11) 0.0344(14) -0.0044(9) -0.0027(10) 0.0123(9)
C3 0.0244(15) 0.0239(16) 0.0389(18) 0.0027(15) 0.0043(14) 0.0098(13)
O4 0.0288(12) 0.0496(14) 0.0427(15) -0.0106(11) -0.0088(11) 0.0248(11)
C4 0.038(2) 0.0267(17) 0.058(2) 0.0113(16) -0.0007(18) 0.0142(15)
O5 0.105(4) 0.105(4) 0.075(5) 0.000 0.000 0.0524(18)
C5 0.0258(16) 0.0270(15) 0.0354(18) -0.0087(14) -0.0052(13) 0.0139(13)
O6 0.078(2) 0.061(2) 0.059(2) 0.0009(16) -0.0254(17) 0.0246(17)
C6 0.0271(16) 0.0364(18) 0.0321(17) -0.0076(14) -0.0100(13) 0.0198(15)
O7 0.0587(18) 0.0533(17) 0.0459(18) 0.0068(13) 0.0111(13) 0.0322(14)
C7 0.0240(16) 0.0207(14) 0.037(2) -0.0041(13) -0.0017(13) 0.0101(13)
O8 0.0523(19) 0.0523(19) 0.166(7) 0.000 0.000 0.0262(9)
C8 0.041(2) 0.041(2) 0.0384(19) 0.0005(16) -0.0018(16) 0.0256(18)

loop_
_atom_type_symbol
_atom_type_description
_atom_type_scat_dispersion_real
_atom_type_scat_dispersion_imag
_atom_type_scat_source
C C 0.0033 0.0016 'International Tables Vol C Tables 4.2.6.8 and 6.1.1.4'
H H 0.0000 0.0000 'International Tables Vol C Tables 4.2.6.8 and 6.1.1.4'
N N 0.0061 0.0033 'International Tables Vol C Tables 4.2.6.8 and 6.1.1.4'
O O 0.0106 0.0060 'International Tables Vol C Tables 4.2.6.8 and 6.1.1.4'
P P 0.1023 0.0942 'International Tables Vol C Tables 4.2.6.8 and 6.1.1.4'

loop_
_geom_angle_atom_site_label_1
_geom_angle_atom_site_label_2
_geom_angle_atom_site_label_3
_geom_angle
_geom_angle_site_symmetry_1
_geom_angle_site_symmetry_3
C1 P1 C1 100.08(13) 3_665 .
C1 P1 C1 100.08(13) 3_665 5_565
C1 P1 C1 100.08(13) . 5_565
C2 N1 C1 115.8(2) . .
N1 C1 P1 108.5(2) . .
C5 P2 C5 99.72(14) . 3_675
C5 P2 C5 99.72(14) . 5_465
C5 P2 C5 99.72(14) 3_675 5_465
C5 N2 C6 115.9(3) . .
N1 C2 C4 112.0(2) . .
N1 C2 C3 107.0(3) . .
C4 C2 C3 111.7(3) . .
O1 C3 O2 125.5(3) . .
O1 C3 C2 119.3(3) . .
O2 C3 C2 115.2(3) . .
N2 C5 P2 109.4(2) . .
N2 C6 C7 107.7(3) . .
N2 C6 C8 110.8(3) . .
C7 C6 C8 108.3(3) . .
O3 C7 O4 125.3(3) . .
O3 C7 C6 118.0(3) . .
O4 C7 C6 116.7(3) . .

loop_
_geom_bond_atom_site_label_1
_geom_bond_atom_site_label_2
_geom_bond_distance
_geom_bond_site_symmetry_2
P1 C1 1.871(3) 3_665
P1 C1 1.871(3) .
P1 C1 1.871(3) 5_565
O1 C3 1.233(4) .
N1 C2 1.499(4) .
N1 C1 1.502(4) .
P2 C5 1.860(3) .
P2 C5 1.860(3) 3_675
P2 C5 1.860(3) 5_465
O2 C3 1.269(4) .
N2 C5 1.484(4) .
N2 C6 1.498(4) .
C2 C4 1.513(5) .
C2 C3 1.541(5) .
O3 C7 1.246(4) .
O4 C7 1.261(4) .
C6 C7 1.519(4) .
C6 C8 1.535(5) .

loop_
_geom_torsion_atom_site_label_1
_geom_torsion_atom_site_label_2
_geom_torsion_atom_site_label_3
_geom_torsion_atom_site_label_4
_geom_torsion
_geom_torsion_site_symmetry_1
C2 N1 C1 P1 -171.0(2) .
C1 P1 C1 N1 145.0(2) 3_665
C1 P1 C1 N1 -112.7(3) 5_565
C1 N1 C2 C4 65.8(4) .
C1 N1 C2 C3 -171.5(3) .
N1 C2 C3 O1 6.9(4) .
C4 C2 C3 O1 129.8(3) .
N1 C2 C3 O2 -173.6(3) .
C4 C2 C3 O2 -50.7(4) .
C6 N2 C5 P2 -166.8(2) .
C5 P2 C5 N2 -149.9(2) 3_675
C5 P2 C5 N2 108.4(3) 5_465
C5 N2 C6 C7 -172.1(3) .
C5 N2 C6 C8 69.7(3) .
N2 C6 C7 O3 -21.3(4) .
C8 C6 C7 O3 98.5(3) .
N2 C6 C7 O4 160.7(3) .
C8 C6 C7 O4 -79.5(4) .
